data_1576637
loop_
_publ_author_name
'Herle, Dominic'
'Wurm, Frerik'
'Lichtenberg, Crispin'
'Dankert, Fabian'

_publ_section_title
;
 Al(ii) transfer harnessing a well-defined cadmium precursor.
;
_journal_issue 16
_journal_name_full 'Chemical science'
_journal_page_first 7997
_journal_page_last 8006
_journal_paper_doi 10.1039/d6sc00437g
_journal_volume 17
_journal_year 2026
_chemical_formula_moiety 'C25 H51 Al N2 O Si2'
_chemical_formula_sum 'C25 H51 Al N2 O Si2'
_chemical_formula_weight 478.83
_space_group_crystal_system triclinic
_space_group_IT_number 2
_space_group_name_Hall '-P 1'
_space_group_name_H-M_alt 'P -1'
_atom_sites_solution_hydrogens geom
_atom_sites_solution_primary dual
_audit_creation_date 2025-12-10
_audit_creation_method
;
Olex2 1.5
(compiled 2022.04.07 svn.rca3783a0 for OlexSys, GUI svn.r6498)
;
_audit_update_record
;
2025-12-16 deposited with the CCDC.	2026-02-23 downloaded from the CCDC.
;
_cell_angle_alpha 77.047(6)
_cell_angle_beta 89.104(6)
_cell_angle_gamma 70.336(6)
_cell_formula_units_Z 2
_cell_length_a 8.7124(6)
_cell_length_b 9.3436(7)
_cell_length_c 19.0266(15)
_cell_measurement_reflns_used 7591
_cell_measurement_temperature 100
_cell_measurement_theta_max 71.70
_cell_measurement_theta_min 4.78
_cell_volume 1418.40(19)
_computing_cell_refinement
;
X-Area Recipe 2.0.1 (STOE, 2023)
;
_computing_data_collection
;
X-Area Pilatus3_SV 1.31.192.0 (STOE, 2023)
;
_computing_data_reduction
;
X-Area Integrate 2.5.15.0 (STOE, 2023)
X-Area LANA 2.7.12 (STOE, 2023)
;
_computing_molecular_graphics 'Olex2 1.5 (Dolomanov et al., 2009)'
_computing_publication_material 'Olex2 1.5 (Dolomanov et al., 2009)'
_computing_structure_refinement 'SHELXL 2019/3 (Sheldrick, 2015)'
_computing_structure_solution 'SHELXT 2018/2 (Sheldrick, 2018)'
_diffrn_ambient_temperature 100
_diffrn_detector Pilatus200K
_diffrn_detector_area_resol_mean 5.81
_diffrn_detector_type 'DECTRIS PILATUS 200K'
_diffrn_measured_fraction_theta_full 0.976
_diffrn_measured_fraction_theta_max 0.955
_diffrn_measurement_details
;
 3203 frames, detector distance = 60 mm
;
_diffrn_measurement_device 'Eulerian 4-circle diffractometer'
_diffrn_measurement_device_type 'STOE STADIVARI'
_diffrn_measurement_method 'rotation method, \w scans'
_diffrn_radiation_collimation '1.2 mm, 0.6 diameter'
_diffrn_radiation_monochromator 'Graded multilayer mirror'
_diffrn_radiation_polarisn_norm 0
_diffrn_radiation_probe x-ray
_diffrn_radiation_type 'Cu K\a'
_diffrn_radiation_wavelength 1.54186
_diffrn_reflns_av_R_equivalents 0.0750
_diffrn_reflns_av_unetI/netI 0.0752
_diffrn_reflns_Laue_measured_fraction_full 0.976
_diffrn_reflns_Laue_measured_fraction_max 0.955
_diffrn_reflns_limit_h_max 10
_diffrn_reflns_limit_h_min -10
_diffrn_reflns_limit_k_max 11
_diffrn_reflns_limit_k_min -10
_diffrn_reflns_limit_l_max 17
_diffrn_reflns_limit_l_min -23
_diffrn_reflns_number 13741
_diffrn_reflns_point_group_measured_fraction_full 0.976
_diffrn_reflns_point_group_measured_fraction_max 0.955
_diffrn_reflns_theta_full 67.686
_diffrn_reflns_theta_max 71.965
_diffrn_reflns_theta_min 4.780
_diffrn_source Cu-Genix
_diffrn_source_current 0.600
_diffrn_source_power 0.030
_diffrn_source_target Cu
_diffrn_source_type 'Genix Cu 3D HF'
_diffrn_source_voltage 50
_exptl_absorpt_coefficient_mu 1.564
_exptl_absorpt_correction_T_max 0.9603
_exptl_absorpt_correction_T_min 0.8772
_exptl_absorpt_correction_type multi-scan
_exptl_absorpt_process_details
;
STOE X-Red32, absorption correction by Gaussian integration, analogous to
P. Coppens, "The Evaluation of Absorption and Extinction in Single-Crystal
Structure Analysis", published in: F. R. Ahmed (Editor), "Crystallographic
Computing", Munksgaard, Copenhagen (1970), 255 - 270. Afterwards scaling of
reflection intensities was performed within STOE LANA. J. Koziskova, F. Hahn,
J. Richter, J. Kozisek, Acta Chimica Slovaca, vol. 9, no. 2, 2016, pp. 136-140.
;
_exptl_crystal_colour colorless
_exptl_crystal_density_diffrn 1.121
_exptl_crystal_density_method 'not measured'
_exptl_crystal_description plate
_exptl_crystal_F_000 528
_exptl_crystal_size_max 0.084
_exptl_crystal_size_mid 0.055
_exptl_crystal_size_min 0.026
_refine_diff_density_max 0.512
_refine_diff_density_min -0.291
_refine_diff_density_rms 0.073
_refine_ls_extinction_method none
_refine_ls_goodness_of_fit_ref 1.017
_refine_ls_hydrogen_treatment constr
_refine_ls_matrix_type full
_refine_ls_number_parameters 295
_refine_ls_number_reflns 5331
_refine_ls_number_restraints 0
_refine_ls_restrained_S_all 1.017
_refine_ls_R_factor_all 0.1358
_refine_ls_R_factor_gt 0.0797
_refine_ls_shift/su_max 0.000
_refine_ls_shift/su_mean 0.000
_refine_ls_structure_factor_coef Fsqd
_refine_ls_weighting_details 'w=1/[\s^2^(Fo^2^)+(0.1276P)^2^+0.6685P] where P=(Fo^2^+2Fc^2^)/3'
_refine_ls_weighting_scheme calc
_refine_ls_wR_factor_gt 0.1974
_refine_ls_wR_factor_ref 0.2393
_reflns_Friedel_coverage 0.000
_reflns_number_gt 3209
_reflns_number_total 5331
_reflns_threshold_expression 'I > 2\s(I)'
_cod_data_source_file d6sc00437g2.cif
_cod_data_source_block sv1803
_cod_depositor_comments 'Adding full bibliography for 1576637--1576642.cif.'
_cod_database_code 1576637
_shelx_shelxl_version_number 2019/3
_shelx_space_group_comment
;
The symmetry employed for this shelxl refinement is uniquely defined
by the following loop, which should always be used as a source of
symmetry information in preference to the above space-group names.
They are only intended as comments.
;
_olex2_refinement_description
;
1.a Secondary CH2 refined with riding coordinates:
 C12(H12A,H12B), C13(H13A,H13B), C14(H14A,H14B)
1.b Idealised Me refined as rotating group:
 C6(H6A,H6B,H6C), C7(H7A,H7B,H7C), C8(H8A,H8B,H8C), C9(H9A,H9B,H9C), C10(H10A,
 H10B,H10C), C16(H16A,H16B,H16C), C17(H17A,H17B,H17C), C18(H18A,H18B,H18C),
 C19(H19A,H19B,H19C), C20(H20A,H20B,H20C), C21(H21A,H21B,H21C), C22(H22A,H22B,
 H22C), C23(H23A,H23B,H23C), C24(H24A,H24B,H24C), C25(H25A,H25B,H25C)
;
_olex2_submission_special_instructions 'No special instructions were received'
_stoe_detector_distance '60.0 mm'
_stoe_detector_pixelsize_x '0.172 mm'
_stoe_detector_pixelsize_y '0.172 mm'
_stoe_detector_size_x '7.0 cm'
_stoe_detector_size_y '8.4 cm'
_stoe_evaluation_integration_a 8.0
_stoe_evaluation_integration_b 0.0
_stoe_evaluation_integration_ems 0.030
_stoe_evaluation_lana_bis_l_even_max -
_stoe_evaluation_lana_bis_l_odd_max -
_stoe_evaluation_lana_bos_l_even_max -
_stoe_evaluation_lana_bos_l_odd_max -
_stoe_evaluation_lana_completeness 95.5
_stoe_evaluation_lana_dxs_max_order 1
_stoe_evaluation_lana_dys_max_order 1
_stoe_evaluation_lana_fs_max_order 3
_stoe_evaluation_lana_max_2theta_available 144.0
_stoe_evaluation_lana_max_2theta_desired 144.0
_stoe_evaluation_lana_mean_redundancy 2.6
_stoe_evaluation_lana_number_refls_after_or 13748
_stoe_evaluation_lana_number_refls_outliers 2753
_stoe_evaluation_lana_number_refls_total 16501
_stoe_evaluation_lana_number_refls_unique 5336
_stoe_evaluation_lana_number_refls_written 13748
_stoe_evaluation_lana_or_c1 0.035
_stoe_evaluation_lana_or_c2 0
_stoe_evaluation_lana_or_c3 0
_stoe_evaluation_lana_or_c4 0.7
_stoe_evaluation_lana_point_group -1
_stoe_evaluation_lana_table
;
#----------------------------------------------------------------------------
2Theta          16.7   31.7   46.7   61.7   76.7   91.7  106.7  121.7  136.7
#----------------------------------------------------------------------------
<Resolution>    4.58   2.71   1.94   1.49   1.24   1.07   0.96   0.88   0.83
N(total)         103    459    719   1116   1934   4226   3484   3021   1439
<Redundancy>     1.6    2.1    1.8    1.8    2.2    3.7    3.1    2.7    1.9
Complet. [%%]    96.6   99.5   98.4   98.3   99.3   98.9   96.3   97.0   81.2
<I/sigma>      132.5   52.5   21.0   13.4    6.4    3.5    2.6    2.1    1.8
R(int)         0.013  0.022  0.042  0.066  0.078  0.128  0.162  0.195  0.248
#----------------------------------------------------------------------------
;
_stoe_measurement_identifier sv1803
_stoe_measurement_max_exposure_per_frame '50.0 s'
_stoe_measurement_mean_exposure_per_frame '50.0 s'
_stoe_measurement_min_exposure_per_frame '50.0 s'
_stoe_measurement_total_exposure_time '44.5 h'
_stoe_measurement_total_frame_number 3203
_stoe_measurement_total_run_number 29
_stoe_measurement_tube_power '30.0 W'

loop_
_space_group_symop_operation_xyz
'x, y, z'
'-x, -y, -z'

loop_
_atom_site_label
_atom_site_type_symbol
_atom_site_fract_x
_atom_site_fract_y
_atom_site_fract_z
_atom_site_U_iso_or_equiv
_atom_site_adp_type
_atom_site_occupancy
_atom_site_site_symmetry_order
_atom_site_calc_flag
_atom_site_refinement_flags_posn
_atom_site_refinement_flags_adp
_atom_site_refinement_flags_occupancy
_atom_site_disorder_assembly
_atom_site_disorder_group
Si1 Si 0.19496(17) 0.33631(17) 0.39655(7) 0.0504(4) Uani 1 1 d . . . . .
Si2 Si 0.55141(16) 0.26313(17) 0.37112(8) 0.0498(4) Uani 1 1 d . . . . .
Al1 Al 0.29434(16) 0.49256(17) 0.25143(8) 0.0449(4) Uani 1 1 d . . . . .
O1 O 0.2865(4) 0.3491(4) 0.20835(18) 0.0500(8) Uani 1 1 d . . . . .
N1 N 0.2551(5) 0.3381(5) 0.1357(2) 0.0479(9) Uani 1 1 d . . . . .
N2 N 0.3485(4) 0.3743(5) 0.3444(2) 0.0459(9) Uani 1 1 d . . . . .
C1 C 0.3665(6) 0.7071(6) 0.2658(3) 0.0490(11) Uani 1 1 d . . . . .
C2 C 0.1997(6) 0.7409(6) 0.2783(3) 0.0499(11) Uani 1 1 d . . . . .
C3 C 0.1189(6) 0.7375(6) 0.2139(3) 0.0497(11) Uani 1 1 d . . . . .
C4 C 0.2360(6) 0.7063(6) 0.1620(3) 0.0511(11) Uani 1 1 d . . . . .
C5 C 0.3911(6) 0.6820(6) 0.1953(3) 0.0504(11) Uani 1 1 d . . . . .
C6 C 0.4939(6) 0.7043(6) 0.3190(3) 0.0556(12) Uani 1 1 d . . . . .
H6A H 0.475309 0.653020 0.367659 0.083 Uiso 1 1 calc R U . . .
H6B H 0.486809 0.811582 0.318260 0.083 Uiso 1 1 calc R U . . .
H6C H 0.602616 0.646478 0.305887 0.083 Uiso 1 1 calc R U . . .
C7 C 0.1266(7) 0.7829(7) 0.3452(3) 0.0601(13) Uani 1 1 d . . . . .
H7A H 0.008486 0.805210 0.340928 0.090 Uiso 1 1 calc R U . . .
H7B H 0.147932 0.875632 0.351969 0.090 Uiso 1 1 calc R U . . .
H7C H 0.175335 0.695590 0.386809 0.090 Uiso 1 1 calc R U . . .
C8 C -0.0634(6) 0.7944(7) 0.1983(3) 0.0588(13) Uani 1 1 d . . . . .
H8A H -0.089722 0.740081 0.164214 0.088 Uiso 1 1 calc R U . . .
H8B H -0.102585 0.907110 0.177091 0.088 Uiso 1 1 calc R U . . .
H8C H -0.116347 0.772964 0.243304 0.088 Uiso 1 1 calc R U . . .
C9 C 0.1998(7) 0.7154(6) 0.0841(3) 0.0558(12) Uani 1 1 d . . . . .
H9A H 0.293071 0.724929 0.056377 0.084 Uiso 1 1 calc R U . . .
H9B H 0.102588 0.806724 0.065152 0.084 Uiso 1 1 calc R U . . .
H9C H 0.179955 0.620431 0.079687 0.084 Uiso 1 1 calc R U . . .
C10 C 0.5470(6) 0.6671(6) 0.1559(3) 0.0540(12) Uani 1 1 d . . . . .
H10A H 0.640722 0.628598 0.191302 0.081 Uiso 1 1 calc R U . . .
H10B H 0.540251 0.769520 0.126208 0.081 Uiso 1 1 calc R U . . .
H10C H 0.560351 0.593470 0.124928 0.081 Uiso 1 1 calc R U . . .
C11 C 0.1094(6) 0.2855(6) 0.1377(3) 0.0516(11) Uani 1 1 d . . . . .
C12 C 0.0858(6) 0.2516(7) 0.0635(3) 0.0553(12) Uani 1 1 d . . . . .
H12A H -0.004743 0.209532 0.064988 0.066 Uiso 1 1 calc R U . . .
H12B H 0.053902 0.350939 0.026148 0.066 Uiso 1 1 calc R U . . .
C13 C 0.2378(7) 0.1364(7) 0.0418(3) 0.0563(13) Uani 1 1 d . . . . .
H13A H 0.217798 0.122109 -0.006815 0.068 Uiso 1 1 calc R U . . .
H13B H 0.266610 0.033682 0.076598 0.068 Uiso 1 1 calc R U . . .
C14 C 0.3766(6) 0.2012(7) 0.0414(3) 0.0589(13) Uani 1 1 d . . . . .
H14A H 0.349059 0.300185 0.004063 0.071 Uiso 1 1 calc R U . . .
H14B H 0.477052 0.126176 0.028193 0.071 Uiso 1 1 calc R U . . .
C15 C 0.4105(6) 0.2316(6) 0.1145(3) 0.0537(12) Uani 1 1 d . . . . .
C16 C -0.0372(6) 0.4238(7) 0.1457(3) 0.0583(13) Uani 1 1 d . . . . .
H16A H -0.027558 0.445828 0.193084 0.087 Uiso 1 1 calc R U . . .
H16B H -0.137190 0.399485 0.141506 0.087 Uiso 1 1 calc R U . . .
H16C H -0.041563 0.515431 0.107614 0.087 Uiso 1 1 calc R U . . .
C17 C 0.1171(7) 0.1443(7) 0.1985(3) 0.0607(13) Uani 1 1 d . . . . .
H17A H 0.189559 0.048639 0.186308 0.091 Uiso 1 1 calc R U . . .
H17B H 0.007343 0.138317 0.204568 0.091 Uiso 1 1 calc R U . . .
H17C H 0.159339 0.155566 0.243662 0.091 Uiso 1 1 calc R U . . .
C18 C 0.5303(6) 0.3223(7) 0.1025(3) 0.0612(14) Uani 1 1 d . . . . .
H18A H 0.482906 0.418662 0.065050 0.092 Uiso 1 1 calc R U . . .
H18B H 0.633199 0.257731 0.087143 0.092 Uiso 1 1 calc R U . . .
H18C H 0.551154 0.348437 0.147699 0.092 Uiso 1 1 calc R U . . .
C19 C 0.4927(6) 0.0794(7) 0.1698(3) 0.0620(14) Uani 1 1 d . . . . .
H19A H 0.494859 0.100807 0.217873 0.093 Uiso 1 1 calc R U . . .
H19B H 0.604789 0.030922 0.157153 0.093 Uiso 1 1 calc R U . . .
H19C H 0.431624 0.008345 0.170172 0.093 Uiso 1 1 calc R U . . .
C20 C -0.0104(6) 0.4672(7) 0.3533(3) 0.0568(13) Uani 1 1 d . . . . .
H20A H -0.022022 0.576249 0.350926 0.085 Uiso 1 1 calc R U . . .
H20B H -0.095707 0.440859 0.381972 0.085 Uiso 1 1 calc R U . . .
H20C H -0.021245 0.453153 0.304319 0.085 Uiso 1 1 calc R U . . .
C21 C 0.1908(8) 0.1325(7) 0.4070(3) 0.0694(16) Uani 1 1 d . . . . .
H21A H 0.204415 0.104442 0.360049 0.104 Uiso 1 1 calc R U . . .
H21B H 0.086018 0.128033 0.424834 0.104 Uiso 1 1 calc R U . . .
H21C H 0.279884 0.058829 0.441468 0.104 Uiso 1 1 calc R U . . .
C22 C 0.2105(6) 0.3653(7) 0.4902(3) 0.0570(13) Uani 1 1 d . . . . .
H22A H 0.308238 0.284530 0.516829 0.086 Uiso 1 1 calc R U . . .
H22B H 0.113401 0.357736 0.515204 0.086 Uiso 1 1 calc R U . . .
H22C H 0.218154 0.468617 0.487457 0.086 Uiso 1 1 calc R U . . .
C23 C 0.6881(6) 0.2974(7) 0.2969(3) 0.0554(12) Uani 1 1 d . . . . .
H23A H 0.666016 0.256129 0.256611 0.083 Uiso 1 1 calc R U . . .
H23B H 0.802435 0.244135 0.315139 0.083 Uiso 1 1 calc R U . . .
H23C H 0.667196 0.409756 0.280206 0.083 Uiso 1 1 calc R U . . .
C24 C 0.5945(8) 0.0472(7) 0.3916(4) 0.0687(15) Uani 1 1 d . . . . .
H24A H 0.543270 0.015991 0.435893 0.103 Uiso 1 1 calc R U . . .
H24B H 0.712802 -0.007652 0.398271 0.103 Uiso 1 1 calc R U . . .
H24C H 0.550039 0.020348 0.351364 0.103 Uiso 1 1 calc R U . . .
C25 C 0.6275(7) 0.3031(7) 0.4545(3) 0.0631(14) Uani 1 1 d . . . . .
H25A H 0.611928 0.414553 0.446227 0.095 Uiso 1 1 calc R U . . .
H25B H 0.743838 0.241739 0.465068 0.095 Uiso 1 1 calc R U . . .
H25C H 0.566138 0.273653 0.495555 0.095 Uiso 1 1 calc R U . . .

loop_
_atom_site_aniso_label
_atom_site_aniso_U_11
_atom_site_aniso_U_22
_atom_site_aniso_U_33
_atom_site_aniso_U_23
_atom_site_aniso_U_13
_atom_site_aniso_U_12
Si1 0.0524(7) 0.0570(8) 0.0454(7) -0.0052(6) 0.0002(6) -0.0276(6)
Si2 0.0483(7) 0.0496(8) 0.0491(8) -0.0054(6) -0.0020(6) -0.0172(6)
Al1 0.0403(7) 0.0465(8) 0.0472(8) -0.0051(6) 0.0003(6) -0.0174(6)
O1 0.0511(17) 0.051(2) 0.0479(19) -0.0074(16) 0.0016(15) -0.0199(15)
N1 0.047(2) 0.050(2) 0.046(2) -0.0078(19) -0.0005(17) -0.0183(18)
N2 0.0437(19) 0.048(2) 0.046(2) -0.0052(18) 0.0002(17) -0.0193(17)
C1 0.050(2) 0.044(3) 0.052(3) -0.001(2) -0.005(2) -0.021(2)
C2 0.054(3) 0.047(3) 0.050(3) -0.005(2) 0.002(2) -0.022(2)
C3 0.044(2) 0.044(3) 0.058(3) -0.006(2) -0.007(2) -0.014(2)
C4 0.051(3) 0.049(3) 0.053(3) -0.006(2) -0.001(2) -0.021(2)
C5 0.051(3) 0.045(3) 0.055(3) -0.007(2) 0.000(2) -0.019(2)
C6 0.057(3) 0.055(3) 0.053(3) -0.002(2) -0.007(2) -0.023(2)
C7 0.064(3) 0.056(3) 0.063(3) -0.014(3) 0.004(3) -0.025(3)
C8 0.041(2) 0.058(3) 0.072(4) -0.007(3) -0.001(2) -0.015(2)
C9 0.061(3) 0.051(3) 0.056(3) -0.006(2) -0.001(2) -0.022(2)
C10 0.051(3) 0.051(3) 0.060(3) -0.006(2) 0.004(2) -0.022(2)
C11 0.048(2) 0.056(3) 0.052(3) -0.009(2) 0.002(2) -0.022(2)
C12 0.053(3) 0.059(3) 0.058(3) -0.015(3) -0.006(2) -0.023(2)
C13 0.062(3) 0.062(3) 0.049(3) -0.018(3) -0.002(2) -0.024(3)
C14 0.052(3) 0.067(4) 0.063(3) -0.024(3) 0.009(2) -0.021(3)
C15 0.047(2) 0.056(3) 0.059(3) -0.011(3) 0.000(2) -0.020(2)
C16 0.054(3) 0.066(4) 0.060(3) -0.016(3) 0.004(2) -0.025(3)
C17 0.067(3) 0.064(3) 0.056(3) -0.006(3) 0.002(3) -0.034(3)
C18 0.052(3) 0.073(4) 0.066(3) -0.019(3) 0.009(3) -0.030(3)
C19 0.051(3) 0.057(3) 0.072(4) -0.012(3) -0.007(3) -0.013(2)
C20 0.048(2) 0.067(3) 0.056(3) -0.002(3) 0.000(2) -0.028(2)
C21 0.082(4) 0.063(4) 0.068(4) 0.002(3) -0.005(3) -0.041(3)
C22 0.055(3) 0.070(4) 0.049(3) -0.013(3) 0.003(2) -0.025(3)
C23 0.047(2) 0.066(3) 0.053(3) -0.007(3) 0.003(2) -0.023(2)
C24 0.066(3) 0.054(3) 0.077(4) -0.002(3) -0.002(3) -0.017(3)
C25 0.054(3) 0.076(4) 0.058(3) -0.012(3) -0.008(2) -0.023(3)

loop_
_atom_type_symbol
_atom_type_description
_atom_type_scat_dispersion_real
_atom_type_scat_dispersion_imag
_atom_type_scat_source
C C 0.0181 0.0091 'International Tables Vol C Tables 4.2.6.8 and 6.1.1.4'
H H 0.0000 0.0000 'International Tables Vol C Tables 4.2.6.8 and 6.1.1.4'
Al Al 0.2130 0.2455 'International Tables Vol C Tables 4.2.6.8 and 6.1.1.4'
N N 0.0311 0.0180 'International Tables Vol C Tables 4.2.6.8 and 6.1.1.4'
O O 0.0492 0.0322 'International Tables Vol C Tables 4.2.6.8 and 6.1.1.4'
Si Si 0.2541 0.3302 'International Tables Vol C Tables 4.2.6.8 and 6.1.1.4'

loop_
_exptl_crystal_face_index_h
_exptl_crystal_face_index_k
_exptl_crystal_face_index_l
_exptl_crystal_face_perp_dist
0 1 5 0.0140
0 -1 -5 0.0150
-1 1 -5 0.0410
2 -3 8 0.0550
-1 3 6 0.0290
1 -3 -6 0.0440
-6 -5 2 0.0290
2 2 -1 0.0260
-3 -1 -4 0.0460
3 -1 8 0.0430

loop_
_geom_angle_atom_site_label_1
_geom_angle_atom_site_label_2
_geom_angle_atom_site_label_3
_geom_angle
_geom_angle_site_symmetry_1
_geom_angle_site_symmetry_3
_geom_angle_publ_flag
N2 Si1 C20 110.4(2) . . ?
N2 Si1 C21 114.1(3) . . ?
N2 Si1 C22 112.3(2) . . ?
C20 Si1 C21 104.7(3) . . ?
C20 Si1 C22 108.3(3) . . ?
C22 Si1 C21 106.6(3) . . ?
N2 Si2 C23 111.0(2) . . ?
N2 Si2 C24 113.9(2) . . ?
N2 Si2 C25 113.4(2) . . ?
C23 Si2 C25 108.1(2) . . ?
C24 Si2 C23 104.0(3) . . ?
C24 Si2 C25 105.8(3) . . ?
O1 Al1 N2 99.46(18) . . ?
O1 Al1 C1 155.47(19) . . ?
O1 Al1 C2 155.19(18) . . ?
O1 Al1 C3 119.58(18) . . ?
O1 Al1 C4 103.57(18) . . ?
O1 Al1 C5 120.38(19) . . ?
N2 Al1 C1 97.99(18) . . ?
N2 Al1 C2 97.97(19) . . ?
N2 Al1 C3 128.1(2) . . ?
N2 Al1 C4 156.96(19) . . ?
N2 Al1 C5 126.97(18) . . ?
C2 Al1 C1 34.69(17) . . ?
C3 Al1 C1 59.50(17) . . ?
C3 Al1 C2 36.21(17) . . ?
C3 Al1 C5 61.13(18) . . ?
C4 Al1 C1 59.97(18) . . ?
C4 Al1 C2 60.41(18) . . ?
C4 Al1 C3 36.90(19) . . ?
C4 Al1 C5 37.05(17) . . ?
C5 Al1 C1 35.50(18) . . ?
C5 Al1 C2 59.53(18) . . ?
N1 O1 Al1 137.5(3) . . ?
O1 N1 C11 106.4(4) . . ?
O1 N1 C15 106.8(3) . . ?
C15 N1 C11 116.3(4) . . ?
Si1 N2 Al1 118.9(2) . . ?
Si2 N2 Si1 119.6(2) . . ?
Si2 N2 Al1 119.6(2) . . ?
C2 C1 Al1 72.4(3) . . ?
C2 C1 C5 108.8(4) . . ?
C2 C1 C6 124.5(5) . . ?
C5 C1 Al1 68.3(3) . . ?
C5 C1 C6 126.7(5) . . ?
C6 C1 Al1 126.9(3) . . ?
C1 C2 Al1 72.9(3) . . ?
C1 C2 C3 107.3(4) . . ?
C1 C2 C7 124.0(5) . . ?
C3 C2 Al1 67.6(3) . . ?
C3 C2 C7 128.5(5) . . ?
C7 C2 Al1 128.2(4) . . ?
C2 C3 Al1 76.2(3) . . ?
C2 C3 C8 125.3(5) . . ?
C4 C3 Al1 71.0(3) . . ?
C4 C3 C2 108.3(4) . . ?
C4 C3 C8 124.9(5) . . ?
C8 C3 Al1 129.5(3) . . ?
C3 C4 Al1 72.1(3) . . ?
C3 C4 C5 107.4(4) . . ?
C3 C4 C9 125.7(4) . . ?
C5 C4 Al1 72.7(3) . . ?
C5 C4 C9 126.5(5) . . ?
C9 C4 Al1 125.8(4) . . ?
C1 C5 Al1 76.2(3) . . ?
C1 C5 C4 108.0(4) . . ?
C1 C5 C10 125.9(4) . . ?
C4 C5 Al1 70.2(3) . . ?
C4 C5 C10 124.8(5) . . ?
C10 C5 Al1 129.1(3) . . ?
C1 C6 H6A 109.5 . . ?
C1 C6 H6B 109.5 . . ?
C1 C6 H6C 109.5 . . ?
H6A C6 H6B 109.5 . . ?
H6A C6 H6C 109.5 . . ?
H6B C6 H6C 109.5 . . ?
C2 C7 H7A 109.5 . . ?
C2 C7 H7B 109.5 . . ?
C2 C7 H7C 109.5 . . ?
H7A C7 H7B 109.5 . . ?
H7A C7 H7C 109.5 . . ?
H7B C7 H7C 109.5 . . ?
C3 C8 H8A 109.5 . . ?
C3 C8 H8B 109.5 . . ?
C3 C8 H8C 109.5 . . ?
H8A C8 H8B 109.5 . . ?
H8A C8 H8C 109.5 . . ?
H8B C8 H8C 109.5 . . ?
C4 C9 H9A 109.5 . . ?
C4 C9 H9B 109.5 . . ?
C4 C9 H9C 109.5 . . ?
H9A C9 H9B 109.5 . . ?
H9A C9 H9C 109.5 . . ?
H9B C9 H9C 109.5 . . ?
C5 C10 H10A 109.5 . . ?
C5 C10 H10B 109.5 . . ?
C5 C10 H10C 109.5 . . ?
H10A C10 H10B 109.5 . . ?
H10A C10 H10C 109.5 . . ?
H10B C10 H10C 109.5 . . ?
N1 C11 C12 107.9(4) . . ?
N1 C11 C16 106.3(4) . . ?
N1 C11 C17 115.6(4) . . ?
C16 C11 C12 107.6(4) . . ?
C16 C11 C17 108.9(4) . . ?
C17 C11 C12 110.2(4) . . ?
C11 C12 H12A 108.9 . . ?
C11 C12 H12B 108.9 . . ?
H12A C12 H12B 107.7 . . ?
C13 C12 C11 113.2(4) . . ?
C13 C12 H12A 108.9 . . ?
C13 C12 H12B 108.9 . . ?
C12 C13 H13A 110.1 . . ?
C12 C13 H13B 110.1 . . ?
C12 C13 C14 108.2(4) . . ?
H13A C13 H13B 108.4 . . ?
C14 C13 H13A 110.1 . . ?
C14 C13 H13B 110.1 . . ?
C13 C14 H14A 109.0 . . ?
C13 C14 H14B 109.0 . . ?
C13 C14 C15 112.9(4) . . ?
H14A C14 H14B 107.8 . . ?
C15 C14 H14A 109.0 . . ?
C15 C14 H14B 109.0 . . ?
N1 C15 C14 108.3(4) . . ?
N1 C15 C18 106.7(4) . . ?
N1 C15 C19 115.6(4) . . ?
C14 C15 C18 107.0(4) . . ?
C19 C15 C14 111.2(5) . . ?
C19 C15 C18 107.6(4) . . ?
C11 C16 H16A 109.5 . . ?
C11 C16 H16B 109.5 . . ?
C11 C16 H16C 109.5 . . ?
H16A C16 H16B 109.5 . . ?
H16A C16 H16C 109.5 . . ?
H16B C16 H16C 109.5 . . ?
C11 C17 H17A 109.5 . . ?
C11 C17 H17B 109.5 . . ?
C11 C17 H17C 109.5 . . ?
H17A C17 H17B 109.5 . . ?
H17A C17 H17C 109.5 . . ?
H17B C17 H17C 109.5 . . ?
C15 C18 H18A 109.5 . . ?
C15 C18 H18B 109.5 . . ?
C15 C18 H18C 109.5 . . ?
H18A C18 H18B 109.5 . . ?
H18A C18 H18C 109.5 . . ?
H18B C18 H18C 109.5 . . ?
C15 C19 H19A 109.5 . . ?
C15 C19 H19B 109.5 . . ?
C15 C19 H19C 109.5 . . ?
H19A C19 H19B 109.5 . . ?
H19A C19 H19C 109.5 . . ?
H19B C19 H19C 109.5 . . ?
Si1 C20 H20A 109.5 . . ?
Si1 C20 H20B 109.5 . . ?
Si1 C20 H20C 109.5 . . ?
H20A C20 H20B 109.5 . . ?
H20A C20 H20C 109.5 . . ?
H20B C20 H20C 109.5 . . ?
Si1 C21 H21A 109.5 . . ?
Si1 C21 H21B 109.5 . . ?
Si1 C21 H21C 109.5 . . ?
H21A C21 H21B 109.5 . . ?
H21A C21 H21C 109.5 . . ?
H21B C21 H21C 109.5 . . ?
Si1 C22 H22A 109.5 . . ?
Si1 C22 H22B 109.5 . . ?
Si1 C22 H22C 109.5 . . ?
H22A C22 H22B 109.5 . . ?
H22A C22 H22C 109.5 . . ?
H22B C22 H22C 109.5 . . ?
Si2 C23 H23A 109.5 . . ?
Si2 C23 H23B 109.5 . . ?
Si2 C23 H23C 109.5 . . ?
H23A C23 H23B 109.5 . . ?
H23A C23 H23C 109.5 . . ?
H23B C23 H23C 109.5 . . ?
Si2 C24 H24A 109.5 . . ?
Si2 C24 H24B 109.5 . . ?
Si2 C24 H24C 109.5 . . ?
H24A C24 H24B 109.5 . . ?
H24A C24 H24C 109.5 . . ?
H24B C24 H24C 109.5 . . ?
Si2 C25 H25A 109.5 . . ?
Si2 C25 H25B 109.5 . . ?
Si2 C25 H25C 109.5 . . ?
H25A C25 H25B 109.5 . . ?
H25A C25 H25C 109.5 . . ?
H25B C25 H25C 109.5 . . ?

loop_
_geom_bond_atom_site_label_1
_geom_bond_atom_site_label_2
_geom_bond_distance
_geom_bond_site_symmetry_2
_geom_bond_publ_flag
Si1 N2 1.738(4) . ?
Si1 C20 1.870(5) . ?
Si1 C21 1.883(6) . ?
Si1 C22 1.874(5) . ?
Si2 N2 1.737(4) . ?
Si2 C23 1.875(5) . ?
Si2 C24 1.872(6) . ?
Si2 C25 1.887(5) . ?
Al1 O1 1.741(4) . ?
Al1 N2 1.837(4) . ?
Al1 C1 2.364(5) . ?
Al1 C2 2.357(5) . ?
Al1 C3 2.243(5) . ?
Al1 C4 2.228(5) . ?
Al1 C5 2.261(5) . ?
O1 N1 1.445(5) . ?
N1 C11 1.505(6) . ?
N1 C15 1.498(7) . ?
C1 C2 1.407(7) . ?
C1 C5 1.414(7) . ?
C1 C6 1.504(6) . ?
C2 C3 1.433(7) . ?
C2 C7 1.487(7) . ?
C3 C4 1.415(7) . ?
C3 C8 1.506(6) . ?
C4 C5 1.427(7) . ?
C4 C9 1.498(7) . ?
C5 C10 1.521(7) . ?
C6 H6A 0.9800 . ?
C6 H6B 0.9800 . ?
C6 H6C 0.9800 . ?
C7 H7A 0.9800 . ?
C7 H7B 0.9800 . ?
C7 H7C 0.9800 . ?
C8 H8A 0.9800 . ?
C8 H8B 0.9800 . ?
C8 H8C 0.9800 . ?
C9 H9A 0.9800 . ?
C9 H9B 0.9800 . ?
C9 H9C 0.9800 . ?
C10 H10A 0.9800 . ?
C10 H10B 0.9800 . ?
C10 H10C 0.9800 . ?
C11 C12 1.546(7) . ?
C11 C16 1.515(7) . ?
C11 C17 1.530(7) . ?
C12 H12A 0.9900 . ?
C12 H12B 0.9900 . ?
C12 C13 1.518(7) . ?
C13 H13A 0.9900 . ?
C13 H13B 0.9900 . ?
C13 C14 1.523(7) . ?
C14 H14A 0.9900 . ?
C14 H14B 0.9900 . ?
C14 C15 1.532(7) . ?
C15 C18 1.537(7) . ?
C15 C19 1.520(8) . ?
C16 H16A 0.9800 . ?
C16 H16B 0.9800 . ?
C16 H16C 0.9800 . ?
C17 H17A 0.9800 . ?
C17 H17B 0.9800 . ?
C17 H17C 0.9800 . ?
C18 H18A 0.9800 . ?
C18 H18B 0.9800 . ?
C18 H18C 0.9800 . ?
C19 H19A 0.9800 . ?
C19 H19B 0.9800 . ?
C19 H19C 0.9800 . ?
C20 H20A 0.9800 . ?
C20 H20B 0.9800 . ?
C20 H20C 0.9800 . ?
C21 H21A 0.9800 . ?
C21 H21B 0.9800 . ?
C21 H21C 0.9800 . ?
C22 H22A 0.9800 . ?
C22 H22B 0.9800 . ?
C22 H22C 0.9800 . ?
C23 H23A 0.9800 . ?
C23 H23B 0.9800 . ?
C23 H23C 0.9800 . ?
C24 H24A 0.9800 . ?
C24 H24B 0.9800 . ?
C24 H24C 0.9800 . ?
C25 H25A 0.9800 . ?
C25 H25B 0.9800 . ?
C25 H25C 0.9800 . ?

loop_
_geom_torsion_atom_site_label_1
_geom_torsion_atom_site_label_2
_geom_torsion_atom_site_label_3
_geom_torsion_atom_site_label_4
_geom_torsion
_geom_torsion_site_symmetry_1
_geom_torsion_site_symmetry_2
_geom_torsion_site_symmetry_3
_geom_torsion_site_symmetry_4
_geom_torsion_publ_flag
Al1 O1 N1 C11 -120.0(4) . . . . ?
Al1 O1 N1 C15 115.1(4) . . . . ?
Al1 C1 C2 C3 -59.1(3) . . . . ?
Al1 C1 C2 C7 124.9(5) . . . . ?
Al1 C1 C5 C4 63.5(3) . . . . ?
Al1 C1 C5 C10 -128.7(5) . . . . ?
Al1 C2 C3 C4 -64.2(3) . . . . ?
Al1 C2 C3 C8 128.9(5) . . . . ?
Al1 C3 C4 C5 -64.6(4) . . . . ?
Al1 C3 C4 C9 121.6(5) . . . . ?
Al1 C4 C5 C1 -67.5(4) . . . . ?
Al1 C4 C5 C10 124.5(5) . . . . ?
O1 Al1 N2 Si1 -81.4(3) . . . . ?
O1 Al1 N2 Si2 82.4(3) . . . . ?
O1 N1 C11 C12 -172.8(4) . . . . ?
O1 N1 C11 C16 72.1(5) . . . . ?
O1 N1 C11 C17 -48.9(5) . . . . ?
O1 N1 C15 C14 173.3(4) . . . . ?
O1 N1 C15 C18 -71.8(5) . . . . ?
O1 N1 C15 C19 47.8(5) . . . . ?
N1 C11 C12 C13 54.6(6) . . . . ?
N2 Al1 O1 N1 -179.1(4) . . . . ?
C1 Al1 O1 N1 -44.3(7) . . . . ?
C1 Al1 N2 Si1 115.9(2) . . . . ?
C1 Al1 N2 Si2 -80.2(3) . . . . ?
C1 C2 C3 Al1 62.5(4) . . . . ?
C1 C2 C3 C4 -1.7(6) . . . . ?
C1 C2 C3 C8 -168.6(5) . . . . ?
C2 Al1 O1 N1 46.9(7) . . . . ?
C2 Al1 N2 Si1 80.8(3) . . . . ?
C2 Al1 N2 Si2 -115.3(2) . . . . ?
C2 C1 C5 Al1 -61.3(4) . . . . ?
C2 C1 C5 C4 2.2(6) . . . . ?
C2 C1 C5 C10 170.0(5) . . . . ?
C2 C3 C4 Al1 67.7(4) . . . . ?
C2 C3 C4 C5 3.1(6) . . . . ?
C2 C3 C4 C9 -170.6(5) . . . . ?
C3 Al1 O1 N1 36.4(5) . . . . ?
C3 Al1 N2 Si1 58.7(3) . . . . ?
C3 Al1 N2 Si2 -137.5(2) . . . . ?
C3 C4 C5 Al1 64.2(4) . . . . ?
C3 C4 C5 C1 -3.2(6) . . . . ?
C3 C4 C5 C10 -171.2(5) . . . . ?
C4 Al1 O1 N1 0.4(4) . . . . ?
C4 Al1 N2 Si1 99.9(5) . . . . ?
C4 Al1 N2 Si2 -96.2(5) . . . . ?
C5 Al1 O1 N1 -35.5(5) . . . . ?
C5 Al1 N2 Si1 138.5(2) . . . . ?
C5 Al1 N2 Si2 -57.7(3) . . . . ?
C5 C1 C2 Al1 58.8(3) . . . . ?
C5 C1 C2 C3 -0.3(6) . . . . ?
C5 C1 C2 C7 -176.3(5) . . . . ?
C6 C1 C2 Al1 -123.1(5) . . . . ?
C6 C1 C2 C3 177.9(5) . . . . ?
C6 C1 C2 C7 1.9(8) . . . . ?
C6 C1 C5 Al1 120.6(5) . . . . ?
C6 C1 C5 C4 -175.9(5) . . . . ?
C6 C1 C5 C10 -8.1(8) . . . . ?
C7 C2 C3 Al1 -121.7(5) . . . . ?
C7 C2 C3 C4 174.0(5) . . . . ?
C7 C2 C3 C8 7.2(8) . . . . ?
C8 C3 C4 Al1 -125.4(5) . . . . ?
C8 C3 C4 C5 170.0(5) . . . . ?
C8 C3 C4 C9 -3.8(8) . . . . ?
C9 C4 C5 Al1 -122.1(5) . . . . ?
C9 C4 C5 C1 170.4(5) . . . . ?
C9 C4 C5 C10 2.4(8) . . . . ?
C11 N1 C15 C14 54.7(6) . . . . ?
C11 N1 C15 C18 169.6(4) . . . . ?
C11 N1 C15 C19 -70.8(6) . . . . ?
C11 C12 C13 C14 -57.4(6) . . . . ?
C12 C13 C14 C15 57.8(6) . . . . ?
C13 C14 C15 N1 -55.6(6) . . . . ?
C13 C14 C15 C18 -170.2(5) . . . . ?
C13 C14 C15 C19 72.5(6) . . . . ?
C15 N1 C11 C12 -54.0(6) . . . . ?
C15 N1 C11 C16 -169.1(4) . . . . ?
C15 N1 C11 C17 69.9(6) . . . . ?
C16 C11 C12 C13 168.9(5) . . . . ?
C17 C11 C12 C13 -72.5(6) . . . . ?
C20 Si1 N2 Si2 -177.7(3) . . . . ?
C20 Si1 N2 Al1 -13.8(3) . . . . ?
C21 Si1 N2 Si2 -60.0(3) . . . . ?
C21 Si1 N2 Al1 103.9(3) . . . . ?
C22 Si1 N2 Si2 61.4(3) . . . . ?
C22 Si1 N2 Al1 -134.7(3) . . . . ?
C23 Si2 N2 Si1 167.8(3) . . . . ?
C23 Si2 N2 Al1 4.1(3) . . . . ?
C24 Si2 N2 Si1 50.8(4) . . . . ?
C24 Si2 N2 Al1 -112.9(3) . . . . ?
C25 Si2 N2 Si1 -70.2(3) . . . . ?
C25 Si2 N2 Al1 126.0(3) . . . . ?
